data_7220908
loop_
_publ_author_name
'Yousaf, Muhammad'
'Lough, Alan'
'Schott, Eduardo'
'Koivisto, Bryan Douglas'

_publ_section_title
;
 BODIPY-phenylacetylene macrocycle motifs for enhanced light-harvesting
 and energy transfer applications
;
_journal_name_full 'RSC Adv.'
_journal_paper_doi 10.1039/C5RA08592F
_journal_year 2015
_chemical_formula_moiety 'C55 H33 B F2 N2, C H2 Cl2'
_chemical_formula_sum 'C56 H35 B Cl2 F2 N2'
_chemical_formula_weight 855.57
_chemical_name_systematic 'BODIPY Phenylacetylene Macrocycle'
_space_group_crystal_system triclinic
_space_group_IT_number 2
_space_group_name_Hall '-P 1'
_space_group_name_H-M_alt 'P -1'
_symmetry_space_group_name_Hall '-P 1'
_symmetry_space_group_name_H-M 'P -1'
_atom_sites_solution_hydrogens geom
_audit_creation_method SHELXL-2014/6
_audit_update_record
;
2015-03-31 deposited with the CCDC.
2015-06-26 downloaded from the CCDC.
;
_cell_angle_alpha 86.895(2)
_cell_angle_beta 85.724(2)
_cell_angle_gamma 89.541(2)
_cell_formula_units_Z 4
_cell_length_a 12.7852(4)
_cell_length_b 13.7533(4)
_cell_length_c 25.2899(10)
_cell_measurement_reflns_used 9839
_cell_measurement_temperature 147(2)
_cell_measurement_theta_max 65.62
_cell_measurement_theta_min 3.47
_cell_volume 4428.0(3)
_computing_cell_refinement APEX2
_computing_data_collection 'APEX2 (Bruker, 2007)'
_computing_data_reduction 'SAINT (Bruker, 2007)'
_computing_molecular_graphics 'PLATON (Spek, 2009)'
_computing_publication_material 'SHELXTL (Sheldrick, 2008)'
_computing_structure_refinement 'SHELXL-2013 (Sheldrick, 2013)'
_computing_structure_solution 'SHELXS-97 (Sheldrick, 2008)'
_diffrn_ambient_temperature 147(2)
_diffrn_measured_fraction_theta_full 0.963
_diffrn_measured_fraction_theta_max 0.958
_diffrn_measurement_device_type 'Bruker Kappa APEX-DUO CCD'
_diffrn_measurement_method '\f and \w scans'
_diffrn_radiation_type CuK\a
_diffrn_radiation_wavelength 1.54178
_diffrn_reflns_av_R_equivalents 0.0687
_diffrn_reflns_av_unetI/netI 0.0489
_diffrn_reflns_laue_measured_fraction_full 0.963
_diffrn_reflns_laue_measured_fraction_max 0.958
_diffrn_reflns_limit_h_max 15
_diffrn_reflns_limit_h_min -15
_diffrn_reflns_limit_k_max 16
_diffrn_reflns_limit_k_min -16
_diffrn_reflns_limit_l_max 29
_diffrn_reflns_limit_l_min 0
_diffrn_reflns_number 16017
_diffrn_reflns_point_group_measured_fraction_full 0.963
_diffrn_reflns_point_group_measured_fraction_max 0.958
_diffrn_reflns_theta_full 67.679
_diffrn_reflns_theta_max 67.969
_diffrn_reflns_theta_min 1.754
_diffrn_source 'Bruker ImuS with multi-layer optics'
_exptl_absorpt_coefficient_mu 1.709
_exptl_absorpt_correction_T_max 0.7530
_exptl_absorpt_correction_T_min 0.6786
_exptl_absorpt_correction_type multi-scan
_exptl_absorpt_process_details 'TWINABS (Bruker, 2007)'
_exptl_crystal_colour red
_exptl_crystal_density_diffrn 1.283
_exptl_crystal_description block
_exptl_crystal_F_000 1768
_exptl_crystal_preparation Luminescent
_exptl_crystal_recrystallization_method 'Re-crystallisation from solvent: DCM: Hexane (1:1)'
_exptl_crystal_size_max 0.130
_exptl_crystal_size_mid 0.120
_exptl_crystal_size_min 0.080
_refine_diff_density_max 0.496
_refine_diff_density_min -0.779
_refine_diff_density_rms 0.063
_refine_ls_extinction_coef 0.00051(9)
_refine_ls_extinction_expression Fc^*^=kFc[1+0.001xFc^2^\l^3^/sin(2\q)]^-1/4^
_refine_ls_extinction_method SHELXL
_refine_ls_goodness_of_fit_ref 1.023
_refine_ls_hydrogen_treatment constr
_refine_ls_matrix_type full
_refine_ls_number_parameters 1179
_refine_ls_number_reflns 16017
_refine_ls_number_restraints 9
_refine_ls_restrained_S_all 1.027
_refine_ls_R_factor_all 0.0928
_refine_ls_R_factor_gt 0.0672
_refine_ls_shift/su_max 0.000
_refine_ls_shift/su_mean 0.000
_refine_ls_structure_factor_coef Fsqd
_refine_ls_weighting_details 'w=1/[\s^2^(Fo^2^)+(0.0876P)^2^+5.9630P] where P=(Fo^2^+2Fc^2^)/3'
_refine_ls_weighting_scheme calc
_refine_ls_wR_factor_gt 0.1680
_refine_ls_wR_factor_ref 0.1863
_reflns_Friedel_coverage 0.000
_reflns_number_gt 12463
_reflns_number_total 16017
_reflns_threshold_expression 'I > 2\s(I)'
_cod_data_source_file c5ra08592f2.cif
_cod_data_source_block d14142twin
_cod_database_code 7220908
_shelx_space_group_comment
; 
The symmetry employed for this shelxl refinement is uniquely defined 
by the following loop, which should always be used as a source of 
symmetry information in preference to the above space-group names. 
They are only intended as comments. 
;
_shelx_estimated_absorpt_t_min 0.808
_shelx_estimated_absorpt_t_max 0.875
_shelxl_version_number 2014/6

loop_
_space_group_symop_operation_xyz
'x, y, z'
'-x, -y, -z'

loop_
_atom_site_label
_atom_site_type_symbol
_atom_site_fract_x
_atom_site_fract_y
_atom_site_fract_z
_atom_site_U_iso_or_equiv
_atom_site_adp_type
_atom_site_occupancy
_atom_site_site_symmetry_order
_atom_site_calc_flag
_atom_site_refinement_flags_posn
_atom_site_refinement_flags_adp
_atom_site_refinement_flags_occupancy
_atom_site_disorder_assembly
_atom_site_disorder_group
F1A F 0.4432(3) 0.5425(2) 0.63458(12) 0.0511(8) Uani 1 1 d . . . . .
F2A F 0.2823(2) 0.6102(2) 0.62670(12) 0.0529(8) Uani 1 1 d . . . . .
N1A N 0.4291(3) 0.7174(3) 0.63177(14) 0.0318(8) Uani 1 1 d . . . . .
N2A N 0.4095(3) 0.6273(3) 0.55197(15) 0.0335(9) Uani 1 1 d . . . . .
C1A C 0.5185(3) 0.7718(3) 0.54721(17) 0.0283(9) Uani 1 1 d . . . . .
C2A C 0.4922(3) 0.7844(3) 0.60131(17) 0.0310(10) Uani 1 1 d . . . . .
C3A C 0.5127(3) 0.8625(3) 0.63356(17) 0.0332(10) Uani 1 1 d . . . . .
H3AA H 0.5534 0.9188 0.6233 0.040 Uiso 1 1 calc R U . . .
C4A C 0.4617(4) 0.8405(4) 0.6827(2) 0.0414(11) Uani 1 1 d . . . . .
H4AA H 0.4608 0.8792 0.7127 0.050 Uiso 1 1 calc R U . . .
C5A C 0.4117(4) 0.7513(3) 0.68035(19) 0.0385(11) Uani 1 1 d . . . . .
H5AA H 0.3712 0.7192 0.7090 0.046 Uiso 1 1 calc R U . . .
C6A C 0.3780(4) 0.5639(3) 0.5176(2) 0.0390(11) Uani 1 1 d . . . . .
H6AA H 0.3317 0.5111 0.5269 0.047 Uiso 1 1 calc R U . . .
C7A C 0.4223(4) 0.5864(3) 0.4667(2) 0.0395(11) Uani 1 1 d . . . . .
H7AA H 0.4109 0.5533 0.4356 0.047 Uiso 1 1 calc R U . . .
C8A C 0.4864(4) 0.6663(3) 0.46978(19) 0.0353(10) Uani 1 1 d . . . . .
H8AA H 0.5288 0.6971 0.4414 0.042 Uiso 1 1 calc R U . . .
C9A C 0.4769(3) 0.6934(3) 0.52309(18) 0.0306(10) Uani 1 1 d . . . . .
C10A C 0.5912(3) 0.8422(3) 0.51691(17) 0.0276(9) Uani 1 1 d . . . . .
C11A C 0.5628(3) 0.8984(3) 0.47209(17) 0.0260(9) Uani 1 1 d . . . . .
C12A C 0.6351(3) 0.9612(3) 0.44462(17) 0.0301(10) Uani 1 1 d . . . . .
H12A H 0.6136 0.9992 0.4148 0.036 Uiso 1 1 calc R U . . .
C13A C 0.7377(3) 0.9712(3) 0.45875(18) 0.0299(10) Uani 1 1 d . . . . .
C14A C 0.7654(3) 0.9153(3) 0.50349(17) 0.0305(9) Uani 1 1 d . . . . .
H14A H 0.8343 0.9204 0.5147 0.037 Uiso 1 1 calc R U . . .
C15A C 0.6945(3) 0.8524(3) 0.53191(17) 0.0281(9) Uani 1 1 d . . . . .
C16A C 0.7312(3) 0.7934(3) 0.57549(18) 0.0304(9) Uani 1 1 d . . . . .
C17A C 0.7646(3) 0.7427(3) 0.61008(18) 0.0315(10) Uani 1 1 d . . . . .
C18A C 0.7974(3) 0.6714(3) 0.64875(17) 0.0308(9) Uani 1 1 d . . . . .
C19A C 0.8895(4) 0.6816(4) 0.67464(19) 0.0391(11) Uani 1 1 d . . . . .
H19A H 0.9301 0.7392 0.6684 0.047 Uiso 1 1 calc R U . . .
C20A C 0.9217(4) 0.6075(4) 0.7094(2) 0.0454(12) Uani 1 1 d . . . . .
H20A H 0.9837 0.6150 0.7273 0.054 Uiso 1 1 calc R U . . .
C21A C 0.8632(4) 0.5223(4) 0.7181(2) 0.0433(12) Uani 1 1 d . . . . .
H21A H 0.8863 0.4714 0.7414 0.052 Uiso 1 1 calc R U . . .
C22A C 0.7709(4) 0.5111(3) 0.69284(18) 0.0344(10) Uani 1 1 d . . . . .
C23A C 0.7389(4) 0.5864(3) 0.65842(17) 0.0321(10) Uani 1 1 d . . . . .
H23A H 0.6759 0.5796 0.6412 0.039 Uiso 1 1 calc R U . . .
C24A C 0.7095(4) 0.4238(4) 0.69928(18) 0.0376(11) Uani 1 1 d . . . . .
C25A C 0.6538(4) 0.3540(3) 0.70062(18) 0.0361(10) Uani 1 1 d . . . . .
C26A C 0.5801(4) 0.2765(3) 0.69814(18) 0.0365(11) Uani 1 1 d . . . . .
C27A C 0.5970(4) 0.1828(3) 0.72171(19) 0.0426(12) Uani 1 1 d . . . . .
H27A H 0.6587 0.1691 0.7395 0.051 Uiso 1 1 calc R U . . .
C28A C 0.5230(5) 0.1115(4) 0.7185(2) 0.0475(13) Uani 1 1 d . . . . .
H28A H 0.5335 0.0487 0.7349 0.057 Uiso 1 1 calc R U . . .
C29A C 0.4339(5) 0.1298(4) 0.6921(2) 0.0464(13) Uani 1 1 d . . . . .
H29A H 0.3842 0.0794 0.6902 0.056 Uiso 1 1 calc R U . . .
C30A C 0.4163(4) 0.2213(3) 0.66823(18) 0.0368(10) Uani 1 1 d . . . . .
C31A C 0.4908(4) 0.2943(3) 0.67206(18) 0.0345(10) Uani 1 1 d . . . . .
H31A H 0.4793 0.3574 0.6563 0.041 Uiso 1 1 calc R U . . .
C32A C 0.3304(4) 0.2432(3) 0.6363(2) 0.0396(11) Uani 1 1 d . . . . .
C33A C 0.2672(4) 0.2676(4) 0.6051(2) 0.0410(11) Uani 1 1 d . . . . .
C34A C 0.1999(4) 0.2970(4) 0.5672(2) 0.0398(11) Uani 1 1 d . . . . .
C35A C 0.1459(4) 0.3243(4) 0.5325(2) 0.0403(11) Uani 1 1 d . . . . .
C36A C 0.0834(4) 0.3624(3) 0.49137(19) 0.0373(11) Uani 1 1 d . . . . .
C37A C -0.0085(4) 0.3154(4) 0.4792(2) 0.0412(12) Uani 1 1 d . . . . .
H37A H -0.0283 0.2546 0.4966 0.049 Uiso 1 1 calc R U . . .
C38A C -0.0694(4) 0.3586(4) 0.4416(2) 0.0447(12) Uani 1 1 d . . . . .
H38A H -0.1313 0.3268 0.4333 0.054 Uiso 1 1 calc R U . . .
C39A C -0.0429(4) 0.4466(4) 0.4159(2) 0.0396(11) Uani 1 1 d . . . . .
H39A H -0.0868 0.4754 0.3907 0.047 Uiso 1 1 calc R U . . .
C40A C 0.0492(4) 0.4936(3) 0.42703(19) 0.0352(10) Uani 1 1 d . . . . .
C41A C 0.1121(4) 0.4505(3) 0.46461(18) 0.0332(10) Uani 1 1 d . . . . .
H41A H 0.1751 0.4815 0.4720 0.040 Uiso 1 1 calc R U . . .
C42A C 0.0778(4) 0.5885(4) 0.40421(19) 0.0362(11) Uani 1 1 d . . . . .
C43A C 0.1072(4) 0.6696(3) 0.39251(19) 0.0343(10) Uani 1 1 d . . . . .
C44A C 0.1487(3) 0.7662(3) 0.38587(18) 0.0332(10) Uani 1 1 d . . . . .
C45A C 0.1015(4) 0.8417(4) 0.3569(2) 0.0434(12) Uani 1 1 d . . . . .
H45A H 0.0403 0.8298 0.3392 0.052 Uiso 1 1 calc R U . . .
C46A C 0.1446(4) 0.9343(4) 0.3542(2) 0.0468(13) Uani 1 1 d . . . . .
H46A H 0.1119 0.9858 0.3349 0.056 Uiso 1 1 calc R U . . .
C47A C 0.2343(4) 0.9529(3) 0.37911(19) 0.0372(11) Uani 1 1 d . . . . .
H47A H 0.2628 1.0167 0.3768 0.045 Uiso 1 1 calc R U . . .
C48A C 0.2831(3) 0.8778(3) 0.40776(17) 0.0307(10) Uani 1 1 d . . . . .
C49A C 0.2394(3) 0.7859(3) 0.41098(17) 0.0299(10) Uani 1 1 d . . . . .
H49A H 0.2717 0.7349 0.4308 0.036 Uiso 1 1 calc R U . . .
C50A C 0.3780(4) 0.8922(3) 0.43231(17) 0.0307(10) Uani 1 1 d . . . . .
C51A C 0.4610(3) 0.8944(3) 0.45321(17) 0.0288(9) Uani 1 1 d . . . . .
C52A C 0.8160(3) 1.0369(3) 0.42482(18) 0.0342(10) Uani 1 1 d . . . . .
C53A C 0.7672(4) 1.1377(4) 0.4167(3) 0.0526(14) Uani 1 1 d . . . . .
H53A H 0.6999 1.1318 0.4010 0.079 Uiso 1 1 calc R U . . .
H53B H 0.8145 1.1787 0.3929 0.079 Uiso 1 1 calc R U . . .
H53C H 0.7558 1.1674 0.4511 0.079 Uiso 1 1 calc R U . . .
C54A C 0.8388(5) 0.9919(4) 0.3714(2) 0.0571(15) Uani 1 1 d . . . . .
H54A H 0.7736 0.9880 0.3535 0.086 Uiso 1 1 calc R U . . .
H54B H 0.8679 0.9264 0.3770 0.086 Uiso 1 1 calc R U . . .
H54C H 0.8894 1.0324 0.3493 0.086 Uiso 1 1 calc R U . . .
C55A C 0.9187(4) 1.0477(4) 0.4505(2) 0.0524(14) Uani 1 1 d . . . . .
H55A H 0.9044 1.0713 0.4863 0.079 Uiso 1 1 calc R U . . .
H55B H 0.9637 1.0944 0.4290 0.079 Uiso 1 1 calc R U . . .
H55C H 0.9543 0.9844 0.4529 0.079 Uiso 1 1 calc R U . . .
B1A B 0.3880(4) 0.6212(4) 0.6123(2) 0.0381(12) Uani 1 1 d . . . . .
F1B F 0.4875(2) 0.07071(19) 0.86493(11) 0.0485(7) Uani 1 1 d . . . . .
F2B F 0.3189(2) 0.1250(2) 0.87006(12) 0.0499(8) Uani 1 1 d . . . . .
N1B N 0.4571(3) 0.2429(3) 0.86738(15) 0.0295(8) Uani 1 1 d . . . . .
N2B N 0.4179(3) 0.1351(3) 0.94663(15) 0.0300(8) Uani 1 1 d . . . . .
C1B C 0.5265(3) 0.2787(3) 0.95086(17) 0.0282(9) Uani 1 1 d . . . . .
C2B C 0.5124(3) 0.3034(3) 0.89799(17) 0.0270(9) Uani 1 1 d . . . . .
C3B C 0.5405(4) 0.3886(3) 0.86593(18) 0.0312(10) Uani 1 1 d . . . . .
H3BA H 0.5791 0.4423 0.8762 0.037 Uiso 1 1 calc R U . . .
C4B C 0.5014(4) 0.3787(3) 0.81735(19) 0.0390(11) Uani 1 1 d . . . . .
H4BA H 0.5075 0.4245 0.7878 0.047 Uiso 1 1 calc R U . . .
C5B C 0.4509(4) 0.2882(3) 0.81948(18) 0.0357(10) Uani 1 1 d . . . . .
H5BA H 0.4171 0.2628 0.7910 0.043 Uiso 1 1 calc R U . . .
C6B C 0.3777(4) 0.0639(3) 0.98135(19) 0.0363(11) Uani 1 1 d . . . . .
H6BA H 0.3340 0.0128 0.9723 0.044 Uiso 1 1 calc R U . . .
C7B C 0.4091(4) 0.0761(3) 1.03179(19) 0.0374(11) Uani 1 1 d . . . . .
H7BA H 0.3901 0.0362 1.0628 0.045 Uiso 1 1 calc R U . . .
C8B C 0.4729(4) 0.1570(3) 1.02867(18) 0.0335(10) Uani 1 1 d . . . . .
H8BA H 0.5069 0.1825 1.0570 0.040 Uiso 1 1 calc R U . . .
C9B C 0.4784(3) 0.1945(3) 0.97563(18) 0.0298(9) Uani 1 1 d . . . . .
C10B C 0.5927(3) 0.3415(3) 0.98046(17) 0.0262(9) Uani 1 1 d . . . . .
C11B C 0.5536(3) 0.3908(3) 1.02551(17) 0.0254(9) Uani 1 1 d . . . . .
C12B C 0.6201(3) 0.4495(3) 1.05124(17) 0.0268(9) Uani 1 1 d . . . . .
H12B H 0.5922 0.4827 1.0812 0.032 Uiso 1 1 calc R U . . .
C13B C 0.7263(3) 0.4613(3) 1.03462(18) 0.0279(9) Uani 1 1 d . . . . .
C14B C 0.7633(3) 0.4128(3) 0.99052(18) 0.0304(10) Uani 1 1 d . . . . .
H14B H 0.8349 0.4200 0.9781 0.036 Uiso 1 1 calc R U . . .
C15B C 0.6994(3) 0.3535(3) 0.96333(17) 0.0279(9) Uani 1 1 d . . . . .
C16B C 0.7460(3) 0.3025(3) 0.91994(19) 0.0317(10) Uani 1 1 d . . . . .
C17B C 0.7896(3) 0.2583(3) 0.88521(19) 0.0333(10) Uani 1 1 d . . . . .
C18B C 0.8344(4) 0.1946(3) 0.84636(18) 0.0327(10) Uani 1 1 d . . . . .
C19B C 0.9352(4) 0.2097(4) 0.8218(2) 0.0388(11) Uani 1 1 d . . . . .
H19B H 0.9738 0.2660 0.8283 0.047 Uiso 1 1 calc R U . . .
C20B C 0.9784(4) 0.1414(4) 0.7877(2) 0.0448(12) Uani 1 1 d . . . . .
H20B H 1.0472 0.1508 0.7714 0.054 Uiso 1 1 calc R U . . .
C21B C 0.9226(4) 0.0610(4) 0.77757(19) 0.0389(11) Uani 1 1 d . . . . .
H21B H 0.9532 0.0152 0.7542 0.047 Uiso 1 1 calc R U . . .
C22B C 0.8212(4) 0.0450(3) 0.80101(18) 0.0361(11) Uani 1 1 d . . . . .
C23B C 0.7769(4) 0.1136(3) 0.83472(18) 0.0337(10) Uani 1 1 d . . . . .
H23B H 0.7071 0.1051 0.8499 0.040 Uiso 1 1 calc R U . . .
C24B C 0.7602(4) -0.0388(4) 0.7932(2) 0.0400(11) Uani 1 1 d . . . . .
C25B C 0.7013(4) -0.1074(4) 0.79255(19) 0.0400(11) Uani 1 1 d . . . . .
C26B C 0.6270(4) -0.1847(3) 0.79675(17) 0.0336(10) Uani 1 1 d . . . . .
C27B C 0.6478(4) -0.2742(3) 0.7745(2) 0.0416(12) Uani 1 1 d . . . . .
H27B H 0.7127 -0.2849 0.7548 0.050 Uiso 1 1 calc R U . . .
C28B C 0.5730(4) -0.3474(4) 0.7815(2) 0.0435(12) Uani 1 1 d . . . . .
H28B H 0.5863 -0.4075 0.7653 0.052 Uiso 1 1 calc R U . . .
C29B C 0.4804(4) -0.3343(3) 0.81115(19) 0.0403(11) Uani 1 1 d . . . . .
H29B H 0.4308 -0.3857 0.8162 0.048 Uiso 1 1 calc R U . . .
C30B C 0.4589(4) -0.2449(3) 0.83416(17) 0.0359(11) Uani 1 1 d . . . . .
C31B C 0.5313(4) -0.1700(3) 0.82634(18) 0.0363(11) Uani 1 1 d . . . . .
H31B H 0.5163 -0.1089 0.8410 0.044 Uiso 1 1 calc R U . . .
C32B C 0.3655(4) -0.2297(3) 0.86804(19) 0.0392(11) Uani 1 1 d . . . . .
C33B C 0.2946(4) -0.2121(3) 0.90011(19) 0.0378(11) Uani 1 1 d . . . . .
C34B C 0.2189(4) -0.1877(3) 0.9384(2) 0.0388(11) Uani 1 1 d . . . . .
C35B C 0.1523(4) -0.1657(3) 0.97240(19) 0.0377(11) Uani 1 1 d . . . . .
C36B C 0.0774(4) -0.1338(3) 1.01281(19) 0.0348(10) Uani 1 1 d . . . . .
C37B C -0.0193(4) -0.1805(3) 1.02302(19) 0.0386(11) Uani 1 1 d . . . . .
H37B H -0.0346 -0.2361 1.0043 0.046 Uiso 1 1 calc R U . . .
C38B C -0.0924(4) -0.1457(3) 1.0605(2) 0.0402(11) Uani 1 1 d . . . . .
H38B H -0.1572 -0.1788 1.0679 0.048 Uiso 1 1 calc R U . . .
C39B C -0.0729(4) -0.0634(3) 1.08731(19) 0.0361(10) Uani 1 1 d . . . . .
H39B H -0.1244 -0.0398 1.1125 0.043 Uiso 1 1 calc R U . . .
C40B C 0.0232(3) -0.0153(3) 1.07713(17) 0.0305(9) Uani 1 1 d . . . . .
C41B C 0.0978(4) -0.0525(3) 1.04024(18) 0.0336(10) Uani 1 1 d . . . . .
H41B H 0.1639 -0.0214 1.0339 0.040 Uiso 1 1 calc R U . . .
C42B C 0.0475(3) 0.0738(3) 1.09981(18) 0.0331(10) Uani 1 1 d . . . . .
C43B C 0.0748(3) 0.1515(3) 1.11188(18) 0.0333(10) Uani 1 1 d . . . . .
C44B C 0.1167(3) 0.2465(3) 1.11855(17) 0.0308(10) Uani 1 1 d . . . . .
C45B C 0.0631(4) 0.3178(4) 1.14690(19) 0.0394(11) Uani 1 1 d . . . . .
H45B H -0.0039 0.3041 1.1645 0.047 Uiso 1 1 calc R U . . .
C46B C 0.1077(4) 0.4087(4) 1.1495(2) 0.0426(12) Uani 1 1 d . . . . .
H46B H 0.0704 0.4571 1.1687 0.051 Uiso 1 1 calc R U . . .
C47B C 0.2052(4) 0.4306(3) 1.12473(19) 0.0350(10) Uani 1 1 d . . . . .
H47B H 0.2349 0.4932 1.1269 0.042 Uiso 1 1 calc R U . . .
C48B C 0.2598(3) 0.3590(3) 1.09631(17) 0.0274(9) Uani 1 1 d . . . . .
C49B C 0.2155(3) 0.2679(3) 1.09377(17) 0.0297(9) Uani 1 1 d . . . . .
H49B H 0.2530 0.2193 1.0748 0.036 Uiso 1 1 calc R U . . .
C50B C 0.3615(3) 0.3764(3) 1.07012(17) 0.0301(10) Uani 1 1 d . . . . .
C51B C 0.4468(3) 0.3830(3) 1.04718(16) 0.0266(9) Uani 1 1 d . . . . .
C52B C 0.7979(3) 0.5220(3) 1.06517(19) 0.0357(10) Uani 0.504(11) 1 d D . P A 1
C53B C 0.7502(8) 0.6239(6) 1.0717(5) 0.049(3) Uani 0.504(11) 1 d D . P A 1
H53D H 0.7378 0.6540 1.0366 0.073 Uiso 0.504(11) 1 calc R U P A 1
H53E H 0.7987 0.6643 1.0891 0.073 Uiso 0.504(11) 1 calc R U P A 1
H53F H 0.6836 0.6185 1.0934 0.073 Uiso 0.504(11) 1 calc R U P A 1
C54B C 0.8032(11) 0.4755(10) 1.1214(4) 0.071(5) Uani 0.504(11) 1 d D . P A 1
H54D H 0.7321 0.4609 1.1367 0.106 Uiso 0.504(11) 1 calc R U P A 1
H54E H 0.8367 0.5207 1.1435 0.106 Uiso 0.504(11) 1 calc R U P A 1
H54F H 0.8442 0.4150 1.1198 0.106 Uiso 0.504(11) 1 calc R U P A 1
C55B C 0.9049(7) 0.5385(9) 1.0368(5) 0.059(4) Uani 0.504(11) 1 d D . P A 1
H55D H 0.8970 0.5652 1.0006 0.089 Uiso 0.504(11) 1 calc R U P A 1
H55E H 0.9430 0.4765 1.0355 0.089 Uiso 0.504(11) 1 calc R U P A 1
H55F H 0.9441 0.5845 1.0560 0.089 Uiso 0.504(11) 1 calc R U P A 1
C52C C 0.7979(3) 0.5220(3) 1.06517(19) 0.0357(10) Uani 0.496(11) 1 d D . P A 2
C53C C 0.7400(8) 0.5749(9) 1.1105(4) 0.052(3) Uani 0.496(11) 1 d D . P A 2
H53G H 0.7025 0.5273 1.1350 0.078 Uiso 0.496(11) 1 calc R U P A 2
H53H H 0.6898 0.6214 1.0959 0.078 Uiso 0.496(11) 1 calc R U P A 2
H53I H 0.7908 0.6099 1.1295 0.078 Uiso 0.496(11) 1 calc R U P A 2
C54C C 0.8735(8) 0.4496(7) 1.0913(5) 0.047(3) Uani 0.496(11) 1 d D . P A 2
H54G H 0.8331 0.4015 1.1142 0.071 Uiso 0.496(11) 1 calc R U P A 2
H54H H 0.9200 0.4849 1.1126 0.071 Uiso 0.496(11) 1 calc R U P A 2
H54I H 0.9156 0.4164 1.0637 0.071 Uiso 0.496(11) 1 calc R U P A 2
C55C C 0.8549(10) 0.5979(8) 1.0291(4) 0.051(3) Uani 0.496(11) 1 d D . P A 2
H55G H 0.8889 0.5670 0.9982 0.077 Uiso 0.496(11) 1 calc R U P A 2
H55H H 0.9082 0.6289 1.0483 0.077 Uiso 0.496(11) 1 calc R U P A 2
H55I H 0.8048 0.6472 1.0172 0.077 Uiso 0.496(11) 1 calc R U P A 2
B1B B 0.4184(4) 0.1398(4) 0.8858(2) 0.0326(11) Uani 1 1 d . . . . .
Cl1 Cl 0.1281(3) -0.1925(2) 0.74262(10) 0.1498(13) Uani 1 1 d . . . . .
Cl2 Cl 0.23665(17) -0.02881(16) 0.77774(8) 0.0954(6) Uani 1 1 d . . . . .
C1S C 0.1520(6) -0.1246(7) 0.7929(3) 0.086(2) Uani 1 1 d . . . . .
H1S1 H 0.1812 -0.1673 0.8210 0.103 Uiso 1 1 calc R U . . .
H1S2 H 0.0845 -0.0984 0.8078 0.103 Uiso 1 1 calc R U . . .
Cl4 Cl 0.8794(4) 0.6274(3) 1.2687(2) 0.146(3) Uani 0.684(9) 1 d D . P B 1
Cl3 Cl 0.7878(2) 0.4475(2) 1.24711(11) 0.1322(9) Uani 0.684(9) 1 d D . P B 1
C2S C 0.7696(7) 0.5556(7) 1.2803(4) 0.154(6) Uani 0.684(9) 1 d D . P B 1
H2S1 H 0.7078 0.5912 1.2676 0.185 Uiso 0.684(9) 1 calc R U P B 1
H2S2 H 0.7563 0.5403 1.3189 0.185 Uiso 0.684(9) 1 calc R U P B 1
Cl4A Cl 0.8050(8) 0.6622(4) 1.2447(3) 0.102(3) Uiso 0.316(9) 1 d D . P B 2
Cl3A Cl 0.7878(2) 0.4475(2) 1.24711(11) 0.1322(9) Uani 0.316(9) 1 d D . P B 2
C2SA C 0.7696(7) 0.5556(7) 1.2803(4) 0.154(6) Uani 0.316(9) 1 d D . P B 2
H2S3 H 0.6945 0.5606 1.2927 0.185 Uiso 0.316(9) 1 calc R U P B 2
H2S4 H 0.8100 0.5505 1.3122 0.185 Uiso 0.316(9) 1 calc R U P B 2

loop_
_atom_site_aniso_label
_atom_site_aniso_U_11
_atom_site_aniso_U_22
_atom_site_aniso_U_33
_atom_site_aniso_U_23
_atom_site_aniso_U_13
_atom_site_aniso_U_12
F1A 0.073(2) 0.0325(15) 0.0479(17) 0.0087(12) -0.0137(15) 0.0046(14)
F2A 0.0452(17) 0.061(2) 0.0516(18) -0.0039(15) 0.0041(14) -0.0163(14)
N1A 0.035(2) 0.029(2) 0.031(2) 0.0012(15) -0.0047(16) 0.0028(16)
N2A 0.035(2) 0.029(2) 0.037(2) -0.0012(16) -0.0044(16) 0.0024(16)
C1A 0.028(2) 0.025(2) 0.033(2) -0.0026(17) -0.0072(18) 0.0081(17)
C2A 0.031(2) 0.031(2) 0.030(2) 0.0004(18) -0.0030(18) 0.0056(19)
C3A 0.036(3) 0.033(2) 0.031(2) -0.0015(18) -0.0088(19) 0.004(2)
C4A 0.048(3) 0.041(3) 0.035(3) -0.006(2) -0.006(2) 0.003(2)
C5A 0.043(3) 0.038(3) 0.034(3) 0.004(2) 0.000(2) 0.005(2)
C6A 0.041(3) 0.027(2) 0.050(3) -0.004(2) -0.016(2) 0.000(2)
C7A 0.046(3) 0.033(3) 0.042(3) -0.007(2) -0.011(2) 0.005(2)
C8A 0.041(3) 0.030(2) 0.035(3) -0.0045(19) -0.006(2) 0.007(2)
C9A 0.033(2) 0.026(2) 0.033(2) -0.0003(18) -0.0074(18) 0.0054(19)
C10A 0.030(2) 0.022(2) 0.032(2) -0.0066(17) -0.0040(18) 0.0032(18)
C11A 0.028(2) 0.020(2) 0.030(2) -0.0031(16) -0.0036(17) 0.0031(17)
C12A 0.034(2) 0.027(2) 0.029(2) 0.0008(17) -0.0071(18) 0.0039(19)
C13A 0.032(2) 0.024(2) 0.034(2) -0.0044(18) -0.0032(19) 0.0028(18)
C14A 0.027(2) 0.030(2) 0.035(2) -0.0005(18) -0.0087(18) 0.0042(18)
C15A 0.031(2) 0.024(2) 0.031(2) -0.0037(17) -0.0079(18) 0.0056(18)
C16A 0.029(2) 0.027(2) 0.035(2) -0.0023(18) -0.0025(18) 0.0040(18)
C17A 0.031(2) 0.031(2) 0.032(2) -0.0037(19) -0.0019(19) 0.0004(19)
C18A 0.034(2) 0.032(2) 0.026(2) -0.0027(17) -0.0042(18) 0.0054(19)
C19A 0.043(3) 0.038(3) 0.037(3) -0.002(2) -0.011(2) -0.003(2)
C20A 0.042(3) 0.048(3) 0.047(3) 0.007(2) -0.018(2) -0.003(2)
C21A 0.047(3) 0.046(3) 0.038(3) 0.005(2) -0.017(2) 0.006(2)
C22A 0.037(2) 0.035(3) 0.031(2) -0.0008(19) -0.0017(19) 0.001(2)
C23A 0.036(2) 0.033(2) 0.028(2) -0.0042(18) -0.0030(18) 0.0031(19)
C24A 0.045(3) 0.042(3) 0.026(2) -0.002(2) -0.001(2) 0.005(2)
C25A 0.043(3) 0.030(2) 0.035(3) 0.0003(19) -0.002(2) -0.001(2)
C26A 0.045(3) 0.033(2) 0.031(2) -0.0038(19) 0.004(2) 0.000(2)
C27A 0.059(3) 0.033(3) 0.037(3) -0.002(2) -0.012(2) 0.007(2)
C28A 0.067(4) 0.025(2) 0.051(3) 0.002(2) -0.012(3) 0.000(2)
C29A 0.068(4) 0.031(3) 0.041(3) -0.001(2) -0.005(2) -0.008(2)
C30A 0.046(3) 0.034(2) 0.031(2) -0.0029(19) -0.002(2) 0.002(2)
C31A 0.041(3) 0.031(2) 0.031(2) -0.0055(19) 0.001(2) 0.006(2)
C32A 0.046(3) 0.033(3) 0.039(3) -0.005(2) 0.001(2) -0.003(2)
C33A 0.045(3) 0.036(3) 0.042(3) -0.005(2) 0.000(2) 0.002(2)
C34A 0.040(3) 0.036(3) 0.043(3) -0.010(2) 0.001(2) 0.001(2)
C35A 0.043(3) 0.034(3) 0.044(3) -0.013(2) 0.001(2) 0.002(2)
C36A 0.040(3) 0.034(3) 0.039(3) -0.015(2) 0.003(2) 0.004(2)
C37A 0.047(3) 0.033(3) 0.044(3) -0.014(2) 0.003(2) -0.008(2)
C38A 0.043(3) 0.045(3) 0.047(3) -0.014(2) -0.002(2) -0.009(2)
C39A 0.038(3) 0.042(3) 0.040(3) -0.011(2) -0.004(2) -0.004(2)
C40A 0.032(2) 0.034(2) 0.041(3) -0.013(2) 0.001(2) -0.0019(19)
C41A 0.030(2) 0.031(2) 0.039(3) -0.0111(19) -0.0015(19) -0.0044(19)
C42A 0.033(2) 0.038(3) 0.038(3) -0.007(2) 0.002(2) 0.000(2)
C43A 0.030(2) 0.036(3) 0.038(3) -0.008(2) -0.0047(19) -0.002(2)
C44A 0.028(2) 0.037(3) 0.035(3) -0.0068(19) -0.0018(18) -0.0017(19)
C45A 0.039(3) 0.045(3) 0.050(3) -0.007(2) -0.022(2) -0.001(2)
C46A 0.049(3) 0.039(3) 0.054(3) 0.001(2) -0.024(3) 0.005(2)
C47A 0.045(3) 0.030(2) 0.038(3) -0.0023(19) -0.014(2) 0.000(2)
C48A 0.032(2) 0.033(2) 0.028(2) -0.0061(18) -0.0053(18) -0.0004(19)
C49A 0.029(2) 0.030(2) 0.031(2) -0.0029(18) -0.0052(18) 0.0033(18)
C50A 0.034(2) 0.027(2) 0.031(2) -0.0052(17) -0.0031(19) 0.0021(18)
C51A 0.032(2) 0.023(2) 0.031(2) -0.0023(17) -0.0018(19) 0.0022(18)
C52A 0.029(2) 0.037(2) 0.037(2) 0.0013(19) -0.0066(19) -0.0029(19)
C53A 0.046(3) 0.033(3) 0.078(4) 0.011(3) -0.005(3) -0.005(2)
C54A 0.060(4) 0.063(4) 0.047(3) -0.002(3) 0.005(3) -0.019(3)
C55A 0.038(3) 0.061(4) 0.058(3) 0.011(3) -0.013(2) -0.016(3)
B1A 0.039(3) 0.034(3) 0.041(3) 0.004(2) -0.004(2) -0.004(2)
F1B 0.0659(19) 0.0288(14) 0.0498(17) -0.0114(12) 0.0085(14) 0.0051(13)
F2B 0.0421(16) 0.0555(18) 0.0534(18) -0.0022(14) -0.0100(13) -0.0220(14)
N1B 0.0244(18) 0.0282(19) 0.036(2) -0.0087(16) -0.0004(15) -0.0007(15)
N2B 0.0268(19) 0.0237(18) 0.040(2) -0.0043(15) 0.0008(15) -0.0049(15)
C1B 0.027(2) 0.022(2) 0.035(2) -0.0038(17) 0.0001(18) -0.0016(17)
C2B 0.023(2) 0.025(2) 0.032(2) -0.0068(17) 0.0026(17) -0.0028(17)
C3B 0.034(2) 0.026(2) 0.033(2) -0.0031(18) 0.0031(18) -0.0050(18)
C4B 0.054(3) 0.032(2) 0.030(2) 0.0010(19) 0.003(2) -0.006(2)
C5B 0.045(3) 0.036(2) 0.027(2) -0.0053(19) 0.0011(19) -0.002(2)
C6B 0.036(3) 0.025(2) 0.048(3) -0.003(2) 0.003(2) -0.0067(19)
C7B 0.045(3) 0.025(2) 0.040(3) 0.0009(19) 0.006(2) -0.006(2)
C8B 0.039(3) 0.026(2) 0.035(2) -0.0017(18) -0.001(2) 0.0038(19)
C9B 0.028(2) 0.025(2) 0.036(2) -0.0063(18) 0.0012(18) -0.0022(18)
C10B 0.021(2) 0.020(2) 0.037(2) 0.0011(17) 0.0010(17) -0.0028(16)
C11B 0.025(2) 0.020(2) 0.031(2) 0.0014(16) -0.0007(17) -0.0035(16)
C12B 0.027(2) 0.020(2) 0.033(2) 0.0010(17) -0.0020(17) -0.0011(17)
C13B 0.023(2) 0.019(2) 0.042(3) 0.0020(18) -0.0049(18) -0.0052(16)
C14B 0.021(2) 0.027(2) 0.043(3) -0.0006(18) -0.0028(18) -0.0003(17)
C15B 0.027(2) 0.021(2) 0.035(2) -0.0020(17) 0.0002(18) 0.0011(17)
C16B 0.023(2) 0.028(2) 0.043(3) -0.0027(19) -0.0001(19) -0.0004(17)
C17B 0.029(2) 0.029(2) 0.042(3) 0.0004(19) -0.001(2) 0.0020(19)
C18B 0.039(3) 0.027(2) 0.032(2) 0.0013(17) -0.0019(19) 0.0024(19)
C19B 0.032(2) 0.040(3) 0.043(3) -0.006(2) 0.004(2) -0.006(2)
C20B 0.036(3) 0.047(3) 0.050(3) -0.007(2) 0.011(2) 0.003(2)
C21B 0.037(3) 0.043(3) 0.036(3) -0.008(2) 0.004(2) 0.007(2)
C22B 0.041(3) 0.036(3) 0.031(2) -0.0005(19) -0.001(2) 0.006(2)
C23B 0.033(2) 0.033(2) 0.035(2) -0.0020(19) -0.0026(19) 0.0047(19)
C24B 0.047(3) 0.036(3) 0.038(3) -0.010(2) -0.006(2) 0.004(2)
C25B 0.045(3) 0.042(3) 0.033(3) -0.007(2) -0.003(2) 0.008(2)
C26B 0.040(3) 0.033(2) 0.028(2) -0.0018(18) -0.0046(19) 0.003(2)
C27B 0.042(3) 0.039(3) 0.043(3) -0.004(2) 0.001(2) 0.011(2)
C28B 0.053(3) 0.037(3) 0.039(3) -0.010(2) 0.006(2) -0.001(2)
C29B 0.050(3) 0.032(3) 0.039(3) -0.004(2) -0.001(2) 0.003(2)
C30B 0.042(3) 0.038(3) 0.028(2) -0.0009(19) -0.0013(19) 0.010(2)
C31B 0.048(3) 0.030(2) 0.032(2) -0.0041(19) -0.006(2) 0.004(2)
C32B 0.051(3) 0.034(2) 0.034(3) 0.000(2) -0.007(2) 0.007(2)
C33B 0.046(3) 0.032(2) 0.036(3) -0.0011(19) -0.005(2) 0.008(2)
C34B 0.044(3) 0.033(3) 0.040(3) 0.002(2) -0.009(2) 0.009(2)
C35B 0.040(3) 0.033(2) 0.040(3) 0.002(2) -0.004(2) 0.002(2)
C36B 0.036(3) 0.030(2) 0.037(3) 0.0029(19) -0.001(2) 0.004(2)
C37B 0.047(3) 0.030(2) 0.040(3) -0.004(2) -0.003(2) -0.005(2)
C38B 0.041(3) 0.032(3) 0.046(3) 0.001(2) 0.003(2) -0.014(2)
C39B 0.038(3) 0.031(2) 0.038(3) 0.0001(19) 0.003(2) -0.009(2)
C40B 0.031(2) 0.027(2) 0.033(2) 0.0016(18) -0.0039(18) -0.0061(18)
C41B 0.030(2) 0.031(2) 0.039(3) 0.0016(19) -0.0014(19) -0.0034(19)
C42B 0.029(2) 0.032(3) 0.037(2) -0.0013(19) -0.0005(19) -0.0062(19)
C43B 0.028(2) 0.036(3) 0.035(2) -0.0004(19) -0.0004(19) -0.0061(19)
C44B 0.030(2) 0.030(2) 0.031(2) -0.0021(18) 0.0025(18) -0.0090(18)
C45B 0.034(3) 0.041(3) 0.042(3) -0.010(2) 0.009(2) -0.005(2)
C46B 0.041(3) 0.038(3) 0.048(3) -0.016(2) 0.016(2) -0.001(2)
C47B 0.033(2) 0.035(2) 0.036(3) -0.006(2) 0.0038(19) -0.005(2)
C48B 0.023(2) 0.030(2) 0.029(2) -0.0002(17) 0.0000(17) -0.0013(17)
C49B 0.026(2) 0.029(2) 0.034(2) -0.0009(18) -0.0008(18) -0.0006(18)
C50B 0.032(2) 0.027(2) 0.031(2) -0.0031(18) -0.0004(19) -0.0066(18)
C51B 0.027(2) 0.022(2) 0.030(2) -0.0014(17) 0.0006(18) -0.0081(17)
C52B 0.028(2) 0.035(3) 0.045(3) -0.005(2) -0.008(2) -0.0008(19)
C53B 0.044(6) 0.032(6) 0.074(9) -0.026(5) -0.009(6) -0.005(4)
C54B 0.073(10) 0.076(9) 0.067(9) 0.004(7) -0.040(8) -0.016(8)
C55B 0.025(6) 0.054(8) 0.102(10) -0.039(7) 0.008(6) -0.019(5)
C52C 0.028(2) 0.035(3) 0.045(3) -0.005(2) -0.008(2) -0.0008(19)
C53C 0.040(6) 0.058(8) 0.061(8) -0.026(6) -0.011(5) 0.006(5)
C54C 0.053(7) 0.041(6) 0.052(7) -0.003(5) -0.026(6) 0.005(5)
C55C 0.054(7) 0.047(7) 0.054(7) -0.004(5) -0.013(5) -0.016(6)
B1B 0.029(3) 0.027(3) 0.042(3) -0.007(2) 0.001(2) -0.004(2)
Cl1 0.235(3) 0.117(2) 0.0913(17) -0.0126(14) 0.038(2) -0.086(2)
Cl2 0.0981(14) 0.0992(14) 0.0882(13) -0.0237(11) 0.0144(11) -0.0198(11)
C1S 0.062(4) 0.134(7) 0.058(4) 0.016(4) 0.004(3) -0.012(4)
Cl4 0.111(4) 0.110(3) 0.209(6) -0.017(3) 0.056(4) -0.035(3)
Cl3 0.152(2) 0.146(2) 0.0961(17) 0.0034(16) 0.0062(16) -0.0224(18)
C2S 0.192(12) 0.075(6) 0.171(10) 0.034(6) 0.111(9) 0.032(6)
Cl3A 0.152(2) 0.146(2) 0.0961(17) 0.0034(16) 0.0062(16) -0.0224(18)
C2SA 0.192(12) 0.075(6) 0.171(10) 0.034(6) 0.111(9) 0.032(6)

loop_
_atom_type_symbol
_atom_type_description
_atom_type_scat_dispersion_real
_atom_type_scat_dispersion_imag
_atom_type_scat_source
C C 0.0181 0.0091 'International Tables Vol C Tables 4.2.6.8 and 6.1.1.4'
H H 0.0000 0.0000 'International Tables Vol C Tables 4.2.6.8 and 6.1.1.4'
B B 0.0090 0.0039 'International Tables Vol C Tables 4.2.6.8 and 6.1.1.4'
N N 0.0311 0.0180 'International Tables Vol C Tables 4.2.6.8 and 6.1.1.4'
F F 0.0727 0.0534 'International Tables Vol C Tables 4.2.6.8 and 6.1.1.4'
Cl Cl 0.3639 0.7018 'International Tables Vol C Tables 4.2.6.8 and 6.1.1.4'

loop_
_geom_angle_atom_site_label_1
_geom_angle_atom_site_label_2
_geom_angle_atom_site_label_3
_geom_angle
C5A N1A C2A 107.7(4)
C5A N1A B1A 126.9(4)
C2A N1A B1A 125.3(4)
C6A N2A C9A 107.2(4)
C6A N2A B1A 126.9(4)
C9A N2A B1A 125.5(4)
C9A C1A C2A 119.5(4)
C9A C1A C10A 121.4(4)
C2A C1A C10A 119.1(4)
N1A C2A C1A 120.9(4)
N1A C2A C3A 108.0(4)
C1A C2A C3A 130.9(4)
C4A C3A C2A 106.5(4)
C4A C3A H3AA 126.8
C2A C3A H3AA 126.8
C3A C4A C5A 107.7(4)
C3A C4A H4AA 126.1
C5A C4A H4AA 126.1
N1A C5A C4A 110.1(4)
N1A C5A H5AA 124.9
C4A C5A H5AA 124.9
N2A C6A C7A 110.8(4)
N2A C6A H6AA 124.6
C7A C6A H6AA 124.6
C8A C7A C6A 107.0(4)
C8A C7A H7AA 126.5
C6A C7A H7AA 126.5
C7A C8A C9A 107.3(4)
C7A C8A H8AA 126.4
C9A C8A H8AA 126.4
C1A C9A N2A 121.0(4)
C1A C9A C8A 131.2(4)
N2A C9A C8A 107.8(4)
C11A C10A C15A 117.2(4)
C11A C10A C1A 122.8(4)
C15A C10A C1A 119.9(4)
C12A C11A C10A 120.1(4)
C12A C11A C51A 117.5(4)
C10A C11A C51A 122.4(4)
C11A C12A C13A 123.1(4)
C11A C12A H12A 118.4
C13A C12A H12A 118.4
C12A C13A C14A 116.4(4)
C12A C13A C52A 120.7(4)
C14A C13A C52A 122.7(4)
C15A C14A C13A 121.6(4)
C15A C14A H14A 119.2
C13A C14A H14A 119.2
C14A C15A C10A 121.4(4)
C14A C15A C16A 118.0(4)
C10A C15A C16A 120.5(4)
C17A C16A C15A 177.2(5)
C16A C17A C18A 172.3(5)
C23A C18A C19A 119.1(4)
C23A C18A C17A 118.5(4)
C19A C18A C17A 122.2(4)
C20A C19A C18A 120.1(5)
C20A C19A H19A 119.9
C18A C19A H19A 119.9
C19A C20A C21A 120.1(5)
C19A C20A H20A 120.0
C21A C20A H20A 120.0
C20A C21A C22A 120.5(4)
C20A C21A H21A 119.7
C22A C21A H21A 119.7
C23A C22A C21A 118.8(4)
C23A C22A C24A 118.5(4)
C21A C22A C24A 122.6(4)
C18A C23A C22A 121.3(4)
C18A C23A H23A 119.4
C22A C23A H23A 119.4
C25A C24A C22A 174.0(5)
C24A C25A C26A 173.6(5)
C31A C26A C27A 119.4(5)
C31A C26A C25A 118.8(4)
C27A C26A C25A 121.8(5)
C28A C27A C26A 119.2(5)
C28A C27A H27A 120.4
C26A C27A H27A 120.4
C29A C28A C27A 121.1(5)
C29A C28A H28A 119.4
C27A C28A H28A 119.4
C28A C29A C30A 120.6(5)
C28A C29A H29A 119.7
C30A C29A H29A 119.7
C29A C30A C31A 118.4(5)
C29A C30A C32A 123.6(5)
C31A C30A C32A 117.8(4)
C26A C31A C30A 121.3(4)
C26A C31A H31A 119.3
C30A C31A H31A 119.3
C33A C32A C30A 171.8(5)
C32A C33A C34A 176.6(6)
C35A C34A C33A 176.4(6)
C34A C35A C36A 176.8(5)
C41A C36A C37A 119.4(5)
C41A C36A C35A 118.8(4)
C37A C36A C35A 121.7(5)
C38A C37A C36A 119.2(5)
C38A C37A H37A 120.4
C36A C37A H37A 120.4
C39A C38A C37A 121.7(5)
C39A C38A H38A 119.2
C37A C38A H38A 119.2
C38A C39A C40A 119.8(5)
C38A C39A H39A 120.1
C40A C39A H39A 120.1
C41A C40A C39A 119.2(4)
C41A C40A C42A 118.1(4)
C39A C40A C42A 122.6(5)
C36A C41A C40A 120.6(4)
C36A C41A H41A 119.7
C40A C41A H41A 119.7
C43A C42A C40A 170.1(5)
C42A C43A C44A 171.6(5)
C45A C44A C49A 118.8(4)
C45A C44A C43A 123.3(4)
C49A C44A C43A 117.9(4)
C46A C45A C44A 119.6(4)
C46A C45A H45A 120.2
C44A C45A H45A 120.2
C47A C46A C45A 121.1(5)
C47A C46A H46A 119.4
C45A C46A H46A 119.4
C46A C47A C48A 120.0(4)
C46A C47A H47A 120.0
C48A C47A H47A 120.0
C49A C48A C47A 118.9(4)
C49A C48A C50A 118.9(4)
C47A C48A C50A 122.2(4)
C48A C49A C44A 121.6(4)
C48A C49A H49A 119.2
C44A C49A H49A 119.2
C51A C50A C48A 173.3(5)
C50A C51A C11A 174.0(5)
C55A C52A C54A 108.8(4)
C55A C52A C53A 108.5(4)
C54A C52A C53A 109.9(5)
C55A C52A C13A 112.4(4)
C54A C52A C13A 108.3(4)
C53A C52A C13A 108.9(4)
C52A C53A H53A 109.5
C52A C53A H53B 109.5
H53A C53A H53B 109.5
C52A C53A H53C 109.5
H53A C53A H53C 109.5
H53B C53A H53C 109.5
C52A C54A H54A 109.5
C52A C54A H54B 109.5
H54A C54A H54B 109.5
C52A C54A H54C 109.5
H54A C54A H54C 109.5
H54B C54A H54C 109.5
C52A C55A H55A 109.5
C52A C55A H55B 109.5
H55A C55A H55B 109.5
C52A C55A H55C 109.5
H55A C55A H55C 109.5
H55B C55A H55C 109.5
F2A B1A F1A 109.2(4)
F2A B1A N2A 111.3(4)
F1A B1A N2A 110.1(4)
F2A B1A N1A 110.8(4)
F1A B1A N1A 109.4(4)
N2A B1A N1A 106.0(4)
C5B N1B C2B 107.7(4)
C5B N1B B1B 127.6(4)
C2B N1B B1B 124.5(4)
C6B N2B C9B 106.5(4)
C6B N2B B1B 127.7(4)
C9B N2B B1B 124.7(4)
C2B C1B C9B 119.8(4)
C2B C1B C10B 119.2(4)
C9B C1B C10B 121.0(4)
C1B C2B N1B 121.3(4)
C1B C2B C3B 131.0(4)
N1B C2B C3B 107.6(4)
C4B C3B C2B 107.2(4)
C4B C3B H3BA 126.4
C2B C3B H3BA 126.4
C3B C4B C5B 107.3(4)
C3B C4B H4BA 126.4
C5B C4B H4BA 126.4
N1B C5B C4B 110.3(4)
N1B C5B H5BA 124.9
C4B C5B H5BA 124.9
N2B C6B C7B 110.7(4)
N2B C6B H6BA 124.7
C7B C6B H6BA 124.7
C8B C7B C6B 107.3(4)
C8B C7B H7BA 126.3
C6B C7B H7BA 126.3
C7B C8B C9B 107.2(4)
C7B C8B H8BA 126.4
C9B C8B H8BA 126.4
N2B C9B C8B 108.2(4)
N2B C9B C1B 120.0(4)
C8B C9B C1B 131.6(4)
C15B C10B C11B 117.8(4)
C15B C10B C1B 119.2(4)
C11B C10B C1B 123.0(4)
C12B C11B C10B 120.0(4)
C12B C11B C51B 117.1(4)
C10B C11B C51B 122.9(4)
C11B C12B C13B 122.5(4)
C11B C12B H12B 118.8
C13B C12B H12B 118.8
C14B C13B C12B 116.8(4)
C14B C13B C52C 122.0(4)
C12B C13B C52C 121.1(4)
C14B C13B C52B 122.0(4)
C12B C13B C52B 121.1(4)
C13B C14B C15B 122.7(4)
C13B C14B H14B 118.7
C15B C14B H14B 118.7
C14B C15B C10B 120.2(4)
C14B C15B C16B 118.5(4)
C10B C15B C16B 121.3(4)
C17B C16B C15B 176.3(5)
C16B C17B C18B 172.7(5)
C23B C18B C19B 119.7(4)
C23B C18B C17B 118.5(4)
C19B C18B C17B 121.8(4)
C20B C19B C18B 119.4(4)
C20B C19B H19B 120.3
C18B C19B H19B 120.3
C21B C20B C19B 120.6(4)
C21B C20B H20B 119.7
C19B C20B H20B 119.7
C20B C21B C22B 121.1(4)
C20B C21B H21B 119.4
C22B C21B H21B 119.4
C23B C22B C21B 118.7(4)
C23B C22B C24B 117.5(4)
C21B C22B C24B 123.8(4)
C22B C23B C18B 120.5(4)
C22B C23B H23B 119.8
C18B C23B H23B 119.8
C25B C24B C22B 171.6(5)
C24B C25B C26B 174.2(5)
C27B C26B C31B 119.8(4)
C27B C26B C25B 122.5(4)
C31B C26B C25B 117.7(4)
C28B C27B C26B 119.5(5)
C28B C27B H27B 120.3
C26B C27B H27B 120.3
C29B C28B C27B 121.1(5)
C29B C28B H28B 119.4
C27B C28B H28B 119.4
C28B C29B C30B 119.9(5)
C28B C29B H29B 120.0
C30B C29B H29B 120.0
C31B C30B C29B 119.7(4)
C31B C30B C32B 118.3(4)
C29B C30B C32B 121.9(5)
C30B C31B C26B 119.9(4)
C30B C31B H31B 120.0
C26B C31B H31B 120.0
C33B C32B C30B 172.6(5)
C32B C33B C34B 175.8(5)
C35B C34B C33B 179.5(6)
C34B C35B C36B 176.2(5)
C41B C36B C37B 119.2(4)
C41B C36B C35B 120.0(4)
C37B C36B C35B 120.8(4)
C38B C37B C36B 119.8(4)
C38B C37B H37B 120.1
C36B C37B H37B 120.1
C37B C38B C39B 121.2(4)
C37B C38B H38B 119.4
C39B C38B H38B 119.4
C38B C39B C40B 119.7(4)
C38B C39B H39B 120.2
C40B C39B H39B 120.2
C41B C40B C39B 118.8(4)
C41B C40B C42B 117.4(4)
C39B C40B C42B 123.7(4)
C36B C41B C40B 121.4(4)
C36B C41B H41B 119.3
C40B C41B H41B 119.3
C43B C42B C40B 170.7(5)
C42B C43B C44B 171.1(5)
C45B C44B C49B 119.0(4)
C45B C44B C43B 123.7(4)
C49B C44B C43B 117.3(4)
C46B C45B C44B 119.8(4)
C46B C45B H45B 120.1
C44B C45B H45B 120.1
C47B C46B C45B 121.5(4)
C47B C46B H46B 119.3
C45B C46B H46B 119.3
C46B C47B C48B 119.0(4)
C46B C47B H47B 120.5
C48B C47B H47B 120.5
C49B C48B C47B 119.6(4)
C49B C48B C50B 118.4(4)
C47B C48B C50B 122.0(4)
C48B C49B C44B 121.1(4)
C48B C49B H49B 119.5
C44B C49B H49B 119.5
C51B C50B C48B 174.5(5)
C50B C51B C11B 173.5(4)
C55B C52B C13B 113.2(5)
C55B C52B C54B 112.8(7)
C13B C52B C54B 109.0(6)
C55B C52B C53B 105.6(7)
C13B C52B C53B 109.6(5)
C54B C52B C53B 106.4(7)
C52B C53B H53D 109.5
C52B C53B H53E 109.5
H53D C53B H53E 109.5
C52B C53B H53F 109.5
H53D C53B H53F 109.5
H53E C53B H53F 109.5
C52B C54B H54D 109.5
C52B C54B H54E 109.5
H54D C54B H54E 109.5
C52B C54B H54F 109.5
H54D C54B H54F 109.5
H54E C54B H54F 109.5
C52B C55B H55D 109.5
C52B C55B H55E 109.5
H55D C55B H55E 109.5
C52B C55B H55F 109.5
H55D C55B H55F 109.5
H55E C55B H55F 109.5
C55C C52C C13B 111.2(5)
C55C C52C C53C 107.3(7)
C13B C52C C53C 113.6(5)
C55C C52C C54C 112.3(7)
C13B C52C C54C 106.2(5)
C53C C52C C54C 106.3(6)
C52C C53C H53G 109.5
C52C C53C H53H 109.5
H53G C53C H53H 109.5
C52C C53C H53I 109.5
H53G C53C H53I 109.5
H53H C53C H53I 109.5
C52C C54C H54G 109.5
C52C C54C H54H 109.5
H54G C54C H54H 109.5
C52C C54C H54I 109.5
H54G C54C H54I 109.5
H54H C54C H54I 109.5
C52C C55C H55G 109.5
C52C C55C H55H 109.5
H55G C55C H55H 109.5
C52C C55C H55I 109.5
H55G C55C H55I 109.5
H55H C55C H55I 109.5
F2B B1B F1B 110.1(4)
F2B B1B N2B 110.8(4)
F1B B1B N2B 110.1(4)
F2B B1B N1B 110.4(4)
F1B B1B N1B 109.7(4)
N2B B1B N1B 105.6(3)
Cl1 C1S Cl2 115.9(4)
Cl1 C1S H1S1 108.3
Cl2 C1S H1S1 108.3
Cl1 C1S H1S2 108.3
Cl2 C1S H1S2 108.3
H1S1 C1S H1S2 107.4
Cl4 C2S Cl3 109.8(5)
Cl4 C2S H2S1 109.7
Cl3 C2S H2S1 109.7
Cl4 C2S H2S2 109.7
Cl3 C2S H2S2 109.7
H2S1 C2S H2S2 108.2
Cl4A C2SA Cl3A 116.7(6)
Cl4A C2SA H2S3 108.1
Cl3A C2SA H2S3 108.1
Cl4A C2SA H2S4 108.1
Cl3A C2SA H2S4 108.1
H2S3 C2SA H2S4 107.3

loop_
_geom_bond_atom_site_label_1
_geom_bond_atom_site_label_2
_geom_bond_distance
F1A B1A 1.403(6)
F2A B1A 1.381(6)
N1A C5A 1.340(6)
N1A C2A 1.391(6)
N1A B1A 1.546(7)
N2A C6A 1.348(6)
N2A C9A 1.396(6)
N2A B1A 1.527(7)
C1A C9A 1.395(6)
C1A C2A 1.404(6)
C1A C10A 1.489(6)
C2A C3A 1.421(6)
C3A C4A 1.379(7)
C3A H3AA 0.9500
C4A C5A 1.394(7)
C4A H4AA 0.9500
C5A H5AA 0.9500
C6A C7A 1.387(7)
C6A H6AA 0.9500
C7A C8A 1.384(7)
C7A H7AA 0.9500
C8A C9A 1.415(6)
C8A H8AA 0.9500
C10A C11A 1.405(6)
C10A C15A 1.411(6)
C11A C12A 1.392(6)
C11A C51A 1.422(6)
C12A C13A 1.394(6)
C12A H12A 0.9500
C13A C14A 1.400(6)
C13A C52A 1.535(6)
C14A C15A 1.390(6)
C14A H14A 0.9500
C15A C16A 1.438(6)
C16A C17A 1.191(6)
C17A C18A 1.430(6)
C18A C23A 1.394(6)
C18A C19A 1.401(6)
C19A C20A 1.389(7)
C19A H19A 0.9500
C20A C21A 1.394(7)
C20A H20A 0.9500
C21A C22A 1.397(7)
C21A H21A 0.9500
C22A C23A 1.394(6)
C22A C24A 1.435(7)
C23A H23A 0.9500
C24A C25A 1.198(7)
C25A C26A 1.435(7)
C26A C31A 1.375(7)
C26A C27A 1.412(7)
C27A C28A 1.378(8)
C27A H27A 0.9500
C28A C29A 1.377(8)
C28A H28A 0.9500
C29A C30A 1.390(7)
C29A H29A 0.9500
C30A C31A 1.402(7)
C30A C32A 1.432(7)
C31A H31A 0.9500
C32A C33A 1.204(7)
C33A C34A 1.377(7)
C34A C35A 1.200(7)
C35A C36A 1.433(7)
C36A C41A 1.394(7)
C36A C37A 1.407(7)
C37A C38A 1.380(8)
C37A H37A 0.9500
C38A C39A 1.375(7)
C38A H38A 0.9500
C39A C40A 1.401(6)
C39A H39A 0.9500
C40A C41A 1.395(7)
C40A C42A 1.437(7)
C41A H41A 0.9500
C42A C43A 1.195(7)
C43A C44A 1.431(7)
C44A C45A 1.397(7)
C44A C49A 1.398(6)
C45A C46A 1.388(7)
C45A H45A 0.9500
C46A C47A 1.380(7)
C46A H46A 0.9500
C47A C48A 1.399(6)
C47A H47A 0.9500
C48A C49A 1.382(6)
C48A C50A 1.424(6)
C49A H49A 0.9500
C50A C51A 1.221(6)
C52A C55A 1.521(7)
C52A C54A 1.524(7)
C52A C53A 1.526(7)
C53A H53A 0.9800
C53A H53B 0.9800
C53A H53C 0.9800
C54A H54A 0.9800
C54A H54B 0.9800
C54A H54C 0.9800
C55A H55A 0.9800
C55A H55B 0.9800
C55A H55C 0.9800
F1B B1B 1.391(6)
F2B B1B 1.382(6)
N1B C5B 1.339(6)
N1B C2B 1.397(5)
N1B B1B 1.542(6)
N2B C6B 1.357(6)
N2B C9B 1.401(5)
N2B B1B 1.535(7)
C1B C2B 1.386(6)
C1B C9B 1.409(6)
C1B C10B 1.483(6)
C2B C3B 1.421(6)
C3B C4B 1.374(7)
C3B H3BA 0.9500
C4B C5B 1.403(6)
C4B H4BA 0.9500
C5B H5BA 0.9500
C6B C7B 1.384(7)
C6B H6BA 0.9500
C7B C8B 1.380(6)
C7B H7BA 0.9500
C8B C9B 1.408(6)
C8B H8BA 0.9500
C10B C15B 1.409(6)
C10B C11B 1.414(6)
C11B C12B 1.396(6)
C11B C51B 1.436(6)
C12B C13B 1.399(6)
C12B H12B 0.9500
C13B C14B 1.382(6)
C13B C52C 1.523(6)
C13B C52B 1.523(6)
C14B C15B 1.400(6)
C14B H14B 0.9500
C15B C16B 1.424(6)
C16B C17B 1.197(6)
C17B C18B 1.436(6)
C18B C23B 1.397(6)
C18B C19B 1.400(6)
C19B C20B 1.392(7)
C19B H19B 0.9500
C20B C21B 1.368(7)
C20B H20B 0.9500
C21B C22B 1.399(7)
C21B H21B 0.9500
C22B C23B 1.395(6)
C22B C24B 1.427(7)
C23B H23B 0.9500
C24B C25B 1.214(7)
C25B C26B 1.426(7)
C26B C27B 1.396(7)
C26B C31B 1.404(7)
C27B C28B 1.389(7)
C27B H27B 0.9500
C28B C29B 1.370(7)
C28B H28B 0.9500
C29B C30B 1.405(6)
C29B H29B 0.9500
C30B C31B 1.387(7)
C30B C32B 1.438(7)
C31B H31B 0.9500
C32B C33B 1.202(7)
C33B C34B 1.370(7)
C34B C35B 1.213(7)
C35B C36B 1.432(7)
C36B C41B 1.384(6)
C36B C37B 1.398(7)
C37B C38B 1.382(7)
C37B H37B 0.9500
C38B C39B 1.385(6)
C38B H38B 0.9500
C39B C40B 1.401(6)
C39B H39B 0.9500
C40B C41B 1.398(6)
C40B C42B 1.426(6)
C41B H41B 0.9500
C42B C43B 1.189(6)
C43B C44B 1.439(6)
C44B C45B 1.392(6)
C44B C49B 1.394(6)
C45B C46B 1.386(7)
C45B H45B 0.9500
C46B C47B 1.380(7)
C46B H46B 0.9500
C47B C48B 1.400(6)
C47B H47B 0.9500
C48B C49B 1.386(6)
C48B C50B 1.431(6)
C49B H49B 0.9500
C50B C51B 1.198(6)
C52B C55B 1.508(8)
C52B C54B 1.533(9)
C52B C53B 1.537(8)
C53B H53D 0.9800
C53B H53E 0.9800
C53B H53F 0.9800
C54B H54D 0.9800
C54B H54E 0.9800
C54B H54F 0.9800
C55B H55D 0.9800
C55B H55E 0.9800
C55B H55F 0.9800
C52C C55C 1.504(8)
C52C C53C 1.531(8)
C52C C54C 1.539(8)
C53C H53G 0.9800
C53C H53H 0.9800
C53C H53I 0.9800
C54C H54G 0.9800
C54C H54H 0.9800
C54C H54I 0.9800
C55C H55G 0.9800
C55C H55H 0.9800
C55C H55I 0.9800
Cl1 C1S 1.665(9)
Cl2 C1S 1.720(8)
C1S H1S1 0.9900
C1S H1S2 0.9900
Cl4 C2S 1.721(10)
Cl3 C2S 1.752(11)
C2S H2S1 0.9900
C2S H2S2 0.9900
Cl4A C2SA 1.722(10)
Cl3A C2SA 1.752(11)
C2SA H2S3 0.9900
C2SA H2S4 0.9900
